data_4029390
loop_
_publ_author_name
'Hong, Fong-Jiao'
'Low, Yun-Yee'
'Chong, Kam-Weng'
'Thomas, Noel F.'
'Kam, Toh-Seok'

_publ_section_title
;
 Biomimetic oxidative dimerization of anodically generated stilbene
 radical cations: effect of aromatic substitution on product distribution
 and reaction pathways.
;
_journal_issue 10
_journal_name_full 'The Journal of organic chemistry'
_journal_page_first 4528
_journal_page_last 4543
_journal_paper_doi 10.1021/jo500559r
_journal_volume 79
_journal_year 2014
_chemical_formula_moiety 'C34 H38 N2 O3'
_chemical_formula_sum 'C34 H38 N2 O3'
_chemical_formula_weight 522.66
_chemical_melting_point 178.0(10)
_chemical_name_systematic
;
 ?
;
_space_group_crystal_system orthorhombic
_space_group_IT_number 61
_space_group_name_Hall '-P 2ac 2ab'
_space_group_name_H-M_alt 'P b c a'
_symmetry_space_group_name_Hall '-P 2ac 2ab'
_symmetry_space_group_name_H-M 'P b c a'
_atom_sites_solution_hydrogens geom
_audit_creation_date 2014-01-16
_audit_creation_method
;
Olex2 1.2
(compiled 2013.12.10 svn.r2850 for OlexSys, GUI svn.r4736)
;
_cell_angle_alpha 90
_cell_angle_beta 90
_cell_angle_gamma 90
_cell_formula_units_Z 8
_cell_length_a 21.8256(10)
_cell_length_b 10.1693(4)
_cell_length_c 25.5637(11)
_cell_measurement_reflns_used 2914
_cell_measurement_temperature 296(2)
_cell_measurement_theta_max 25.40
_cell_measurement_theta_min 2.35
_cell_volume 5673.9(4)
_computing_cell_refinement 'SAINT (Bruker, 2007)'
_computing_data_collection 'APEX2 (Bruker, 2007)'
_computing_data_reduction 'SAINT (Bruker, 2007)'
_computing_molecular_graphics 'Olex2 (Dolomanov et al., 2009)'
_computing_publication_material 'Olex2 (Dolomanov et al., 2009)'
_computing_structure_refinement
;
SHELXL97 (Sheldrick, 2008), Olex2 (Dolomanov & Puschmann, 2009)
;
_computing_structure_solution 'SHELXS97 (Sheldrick, 2008)'
_diffrn_ambient_temperature 296(2)
_diffrn_measured_fraction_theta_full 1.000
_diffrn_measured_fraction_theta_max 0.991
_diffrn_measurement_device_type 'Bruker SMART APEX CCD'
_diffrn_measurement_method '\w scans'
_diffrn_radiation_type MoK\a
_diffrn_radiation_wavelength 0.71073
_diffrn_reflns_av_R_equivalents 0.2248
_diffrn_reflns_av_unetI/netI 0.1273
_diffrn_reflns_Laue_measured_fraction_full 1.000
_diffrn_reflns_Laue_measured_fraction_max 0.991
_diffrn_reflns_limit_h_max 27
_diffrn_reflns_limit_h_min -27
_diffrn_reflns_limit_k_max 12
_diffrn_reflns_limit_k_min -12
_diffrn_reflns_limit_l_max 31
_diffrn_reflns_limit_l_min -32
_diffrn_reflns_number 44616
_diffrn_reflns_point_group_measured_fraction_full 1.000
_diffrn_reflns_point_group_measured_fraction_max 0.991
_diffrn_reflns_theta_full 25.000
_diffrn_reflns_theta_max 26.489
_diffrn_reflns_theta_min 1.593
_exptl_absorpt_coefficient_mu 0.078
_exptl_crystal_colour colorless
_exptl_crystal_density_diffrn 1.224
_exptl_crystal_description plate
_exptl_crystal_F_000 2240
_exptl_crystal_size_max 0.15
_exptl_crystal_size_mid 0.12
_exptl_crystal_size_min 0.01
_refine_diff_density_max 0.333
_refine_diff_density_min -0.299
_refine_diff_density_rms 0.058
_refine_ls_extinction_method none
_refine_ls_goodness_of_fit_ref 0.948
_refine_ls_hydrogen_treatment constr
_refine_ls_matrix_type full
_refine_ls_number_parameters 358
_refine_ls_number_reflns 5815
_refine_ls_number_restraints 0
_refine_ls_restrained_S_all 0.948
_refine_ls_R_factor_all 0.1759
_refine_ls_R_factor_gt 0.0767
_refine_ls_shift/su_max <0.001
_refine_ls_shift/su_mean <0.001
_refine_ls_structure_factor_coef Fsqd
_refine_ls_weighting_details 'w=1/[\s^2^(Fo^2^)+(0.1000P)^2^] where P=(Fo^2^+2Fc^2^)/3'
_refine_ls_weighting_scheme calc
_refine_ls_wR_factor_gt 0.1766
_refine_ls_wR_factor_ref 0.2146
_reflns_number_gt 2574
_reflns_number_total 5866
_reflns_threshold_expression I>2\s(I)
_cod_data_source_file jo500559r_si_019.cif
_cod_data_source_block HFJ1_a
_cod_depositor_comments
;
The following automatic conversions were performed:

'_chemical_melting_point' value '177-179' was changed to '178.0(10)'
- the average value was taken and precision was estimated.

Automatic conversion script
Id: cif_fix_values 2281 2013-09-26 08:29:07Z andrius 

 Adding full bibliography for 4029384--4029417.cif.
;
_cod_database_code 4029390
_shelxl_version_number 2013-4
_shelx_space_group_comment
;
The symmetry employed for this shelxl refinement is uniquely defined
by the following loop, which should always be used as a source of
symmetry information in preference to the above space-group names.
They are only intended as comments.
;
_olex2_refinement_description
;
1. Others
 Fixed Uiso: H7'(0.043) H6'(0.047) H6(0.05) H7(0.045) H10(0.054) H5'(0.051)
 H5(0.056) H2(0.05) H11(0.053) H8(0.051) H3(0.057) H13(0.064) H8'(0.055)
 H14(0.061) H2'(0.07) H13'(0.077) H11'(0.066) H10'(0.065) H14'(0.073)
 H17A(0.108) H17B(0.108) H17C(0.108) H16A(0.108) H16B(0.108) H16C(0.108)
 H3'(0.083) H15A(0.145) H15B(0.145) H15C(0.145) H16D(0.137) H16E(0.137)
 H16F(0.137) H15D(0.127) H15E(0.127) H15F(0.127) H17D(0.161) H17E(0.161)
 H17F(0.161)
 Fixed X: H7'(0.1101) H6'(0.0379) H6(0.0714) H7(0.1871) H10(0.303) H5'(-
 0.0043) H5(-0.003) H2(0.1358) H11(0.3755) H8(0.1789) H3(0.0604) H13(0.289)
 H8'(0.2253) H14(0.22) H2'(0.1785) H13'(0.1711) H11'(0.1845) H10'(0.1958)
 H14'(0.1871) H17A(0.3422) H17B(0.4085) H17C(0.3989) H16A(0.4593) H16B(0.4549)
 H16C(0.4219) H3'(0.1381) H15A(-0.0066) H15B(-0.0235) H15C(-0.0456)
 H16D(0.0915) H16E(0.136) H16F(0.1465) H15D(-0.0812) H15E(-0.0843) H15F(-
 0.0306) H17D(0.202) H17E(0.1687) H17F(0.1304)
 Fixed Y: H7'(0.1423) H6'(0.0549) H6(0.189) H7(-0.0401) H10(0.0049) H5'(-
 0.1126) H5(0.1453) H2(-0.1761) H11(-0.0497) H8(0.229) H3(-0.2212) H13(0.1787)
 H8'(0.0467) H14(0.239) H2'(-0.174) H13'(0.1691) H11'(0.501) H10'(0.3808)
 H14'(0.0511) H17A(0.092) H17B(0.038) H17C(0.1691) H16A(-0.006) H16B(-0.0897)
 H16C(-0.1377) H3'(-0.3399) H15A(-0.267) H15B(-0.4146) H15C(-0.3055)
 H16D(0.3635) H16E(0.4193) H16F(0.2779) H15D(0.0637) H15E(-0.0179) H15F(0.082)
 H17D(0.5932) H17E(0.597) H17F(0.5851)
 Fixed Z: H7'(0.3693) H6'(0.4268) H6(0.2766) H7(0.3177) H10(0.3093)
 H5'(0.4763) H5(0.2157) H2(0.2614) H11(0.2482) H8(0.2912) H3(0.2015)
 H13(0.1441) H8'(0.4043) H14(0.2073) H2'(0.3886) H13'(0.5682) H11'(0.4874)
 H10'(0.411) H14'(0.4936) H17A(0.0858) H17B(0.0763) H17C(0.1075) H16A(0.1844)
 H16B(0.133) H16C(0.184) H3'(0.4403) H15A(0.5466) H15B(0.5365) H15C(0.4975)
 H16D(0.6114) H16E(0.6541) H16F(0.6314) H15D(0.1696) H15E(0.1176) H15F(0.1267)
 H17D(0.5604) H17E(0.6147) H17F(0.563)
;

loop_
_space_group_symop_operation_xyz
'x, y, z'
'-x+1/2, -y, z+1/2'
'x+1/2, -y+1/2, -z'
'-x, y+1/2, -z+1/2'
'-x, -y, -z'
'x-1/2, y, -z-1/2'
'-x-1/2, y-1/2, z'
'x, -y-1/2, z-1/2'

loop_
_atom_site_label
_atom_site_type_symbol
_atom_site_fract_x
_atom_site_fract_y
_atom_site_fract_z
_atom_site_U_iso_or_equiv
_atom_site_adp_type
_atom_site_occupancy
_atom_site_site_symmetry_order
_atom_site_calc_flag
_atom_site_refinement_flags_posn
_atom_site_refinement_flags_adp
O4' O 0.04143(16) -0.3484(3) 0.49071(12) 0.0790(10) Uani 1 1 d . .
O1 O 0.22949(11) 0.1931(2) 0.35421(9) 0.0513(7) Uani 1 1 d . .
O4 O -0.02261(13) -0.0796(3) 0.16647(10) 0.0682(8) Uani 1 1 d . .
N12' N 0.17145(16) 0.4194(4) 0.58326(12) 0.0645(10) Uani 1 1 d . .
N12 N 0.37876(15) 0.0096(3) 0.14875(12) 0.0556(9) Uani 1 1 d . .
C1 C 0.11228(14) 0.0123(3) 0.27593(12) 0.0329(8) Uani 1 1 d . .
C9 C 0.25288(15) 0.1268(3) 0.26516(13) 0.0373(8) Uani 1 1 d . .
C12 C 0.33895(16) 0.0521(4) 0.18753(13) 0.0426(9) Uani 1 1 d . .
C1' C 0.11142(15) -0.0415(3) 0.40136(12) 0.0363(8) Uani 1 1 d . .
C7' C 0.13968(15) 0.0701(3) 0.37107(12) 0.0362(8) Uani 1 1 d . .
H7' H 0.1101 0.1423 0.3693 0.043 Uiso 1 1 calc R U
C6' C 0.05803(15) -0.0256(3) 0.42862(12) 0.0391(9) Uani 1 1 d . .
H6' H 0.0379 0.0549 0.4268 0.047 Uiso 1 1 calc R U
C6 C 0.06965(15) 0.1060(3) 0.26138(13) 0.0415(9) Uani 1 1 d . .
H6 H 0.0714 0.1890 0.2766 0.050 Uiso 1 1 calc R U
C7 C 0.16136(15) 0.0388(3) 0.31568(12) 0.0372(8) Uani 1 1 d . .
H7 H 0.1871 -0.0401 0.3177 0.045 Uiso 1 1 calc R U
C10 C 0.30016(16) 0.0406(4) 0.27592(13) 0.0448(9) Uani 1 1 d . .
H10 H 0.3030 0.0049 0.3093 0.054 Uiso 1 1 calc R U
C5' C 0.03265(16) -0.1259(4) 0.45904(13) 0.0424(9) Uani 1 1 d . .
H5' H -0.0043 -0.1126 0.4763 0.051 Uiso 1 1 calc R U
C5 C 0.02476(17) 0.0801(4) 0.22505(13) 0.0468(10) Uani 1 1 d . .
H5 H -0.0030 0.1453 0.2157 0.056 Uiso 1 1 calc R U
C2 C 0.10779(16) -0.1109(3) 0.25254(13) 0.0417(9) Uani 1 1 d . .
H2 H 0.1358 -0.1761 0.2614 0.050 Uiso 1 1 calc R U
C4 C 0.02119(17) -0.0429(4) 0.20266(13) 0.0467(9) Uani 1 1 d . .
C11 C 0.34328(16) 0.0054(3) 0.23893(13) 0.0442(9) Uani 1 1 d . .
H11 H 0.3755 -0.0497 0.2482 0.053 Uiso 1 1 calc R U
C8 C 0.20383(16) 0.1559(3) 0.30426(13) 0.0422(9) Uani 1 1 d . .
H8 H 0.1789 0.2290 0.2912 0.051 Uiso 1 1 calc R U
C12' C 0.17742(17) 0.3476(4) 0.53622(14) 0.0493(10) Uani 1 1 d . .
C9' C 0.19248(15) 0.2039(4) 0.44332(14) 0.0421(9) Uani 1 1 d . .
C3 C 0.06277(17) -0.1381(4) 0.21655(14) 0.0474(10) Uani 1 1 d . .
H3 H 0.0604 -0.2212 0.2015 0.057 Uiso 1 1 calc R U
C4' C 0.06187(18) -0.2411(4) 0.46320(15) 0.0521(10) Uani 1 1 d . .
C13 C 0.29219(18) 0.1422(4) 0.17730(13) 0.0531(11) Uani 1 1 d . .
H13 H 0.2890 0.1787 0.1441 0.064 Uiso 1 1 calc R U
C8' C 0.19962(16) 0.1226(4) 0.39540(13) 0.0457(9) Uani 1 1 d . .
H8' H 0.2253 0.0467 0.4043 0.055 Uiso 1 1 calc R U
C14 C 0.25046(18) 0.1784(4) 0.21545(13) 0.0510(10) Uani 1 1 d . .
H14 H 0.2200 0.2390 0.2073 0.061 Uiso 1 1 calc R U
C2' C 0.14167(18) -0.1606(4) 0.40615(16) 0.0580(11) Uani 1 1 d . .
H2' H 0.1785 -0.1740 0.3886 0.070 Uiso 1 1 calc R U
C13' C 0.17718(19) 0.2132(4) 0.53676(15) 0.0640(12) Uani 1 1 d . .
H13' H 0.1711 0.1691 0.5682 0.077 Uiso 1 1 calc R U
C11' C 0.18446(17) 0.4096(4) 0.48883(15) 0.0548(11) Uani 1 1 d . .
H11' H 0.1845 0.5010 0.4874 0.066 Uiso 1 1 calc R U
C10' C 0.19161(18) 0.3368(4) 0.44267(15) 0.0544(10) Uani 1 1 d . .
H10' H 0.1958 0.3808 0.4110 0.065 Uiso 1 1 calc R U
C14' C 0.18575(19) 0.1424(4) 0.49178(14) 0.0612(12) Uani 1 1 d . .
H14' H 0.1871 0.0511 0.4936 0.073 Uiso 1 1 calc R U
C17 C 0.3824(2) 0.0834(4) 0.10056(15) 0.0718(13) Uani 1 1 d . .
H17A H 0.3422 0.0920 0.0858 0.108 Uiso 1 1 calc R U
H17B H 0.4085 0.0380 0.0763 0.108 Uiso 1 1 calc R U
H17C H 0.3989 0.1691 0.1075 0.108 Uiso 1 1 calc R U
C16 C 0.4333(2) -0.0620(5) 0.16382(16) 0.0717(13) Uani 1 1 d . .
H16A H 0.4593 -0.0060 0.1844 0.108 Uiso 1 1 calc R U
H16B H 0.4549 -0.0897 0.1330 0.108 Uiso 1 1 calc R U
H16C H 0.4219 -0.1377 0.1840 0.108 Uiso 1 1 calc R U
C3' C 0.1174(2) -0.2604(4) 0.43704(17) 0.0693(13) Uani 1 1 d . .
H3' H 0.1381 -0.3399 0.4403 0.083 Uiso 1 1 calc R U
C15' C -0.0130(2) -0.3326(4) 0.52019(19) 0.0965(18) Uani 1 1 d . .
H15A H -0.0066 -0.2670 0.5466 0.145 Uiso 1 1 calc R U
H15B H -0.0235 -0.4146 0.5365 0.145 Uiso 1 1 calc R U
H15C H -0.0456 -0.3055 0.4975 0.145 Uiso 1 1 calc R U
C16' C 0.1332(2) 0.3656(5) 0.62335(17) 0.0916(17) Uani 1 1 d . .
H16D H 0.0915 0.3635 0.6114 0.137 Uiso 1 1 calc R U
H16E H 0.1360 0.4193 0.6541 0.137 Uiso 1 1 calc R U
H16F H 0.1465 0.2779 0.6314 0.137 Uiso 1 1 calc R U
C15 C -0.0574(2) 0.0198(5) 0.14328(17) 0.0845(15) Uani 1 1 d . .
H15D H -0.0812 0.0637 0.1696 0.127 Uiso 1 1 calc R U
H15E H -0.0843 -0.0179 0.1176 0.127 Uiso 1 1 calc R U
H15F H -0.0306 0.0820 0.1267 0.127 Uiso 1 1 calc R U
C17' C 0.1678(3) 0.5604(5) 0.5801(2) 0.107(2) Uani 1 1 d . .
H17D H 0.2020 0.5932 0.5604 0.161 Uiso 1 1 calc R U
H17E H 0.1687 0.5970 0.6147 0.161 Uiso 1 1 calc R U
H17F H 0.1304 0.5851 0.5630 0.161 Uiso 1 1 calc R U

loop_
_atom_site_aniso_label
_atom_site_aniso_U_11
_atom_site_aniso_U_22
_atom_site_aniso_U_33
_atom_site_aniso_U_23
_atom_site_aniso_U_13
_atom_site_aniso_U_12
O4' 0.105(2) 0.0507(18) 0.082(2) 0.0168(15) 0.0380(19) -0.0121(17)
O1 0.0546(15) 0.0625(16) 0.0367(14) -0.0124(13) 0.0162(12) -0.0247(13)
O4 0.0631(18) 0.088(2) 0.0533(17) 0.0015(16) -0.0170(15) -0.0014(17)
N12' 0.074(2) 0.077(3) 0.043(2) -0.0144(18) 0.0062(18) -0.005(2)
N12 0.069(2) 0.063(2) 0.0344(18) 0.0006(16) 0.0189(16) 0.0073(18)
C1 0.0323(18) 0.038(2) 0.0281(18) 0.0024(16) 0.0102(15) -0.0047(16)
C9 0.0363(18) 0.039(2) 0.037(2) -0.0024(17) 0.0053(17) -0.0090(17)
C12 0.047(2) 0.047(2) 0.033(2) -0.0051(18) 0.0075(17) -0.0073(19)
C1' 0.0392(19) 0.0355(19) 0.0341(19) 0.0007(16) 0.0032(16) -0.0029(17)
C7' 0.0377(19) 0.039(2) 0.0319(19) -0.0003(16) 0.0066(15) -0.0035(16)
C6' 0.040(2) 0.041(2) 0.0362(19) 0.0018(16) 0.0078(16) 0.0057(17)
C6 0.048(2) 0.039(2) 0.037(2) -0.0046(17) 0.0086(18) 0.0008(18)
C7 0.0418(19) 0.0341(19) 0.0358(19) 0.0030(16) 0.0100(16) -0.0018(16)
C10 0.049(2) 0.059(2) 0.0264(19) 0.0077(18) 0.0048(17) -0.005(2)
C5' 0.039(2) 0.052(2) 0.037(2) 0.0040(18) 0.0124(16) -0.0027(18)
C5 0.050(2) 0.055(3) 0.035(2) 0.0062(19) 0.0045(18) 0.012(2)
C2 0.047(2) 0.037(2) 0.042(2) 0.0011(17) 0.0090(18) 0.0018(17)
C4 0.047(2) 0.064(3) 0.029(2) 0.0003(19) 0.0053(17) -0.005(2)
C11 0.046(2) 0.050(2) 0.037(2) 0.0052(18) 0.0082(17) 0.0023(18)
C8 0.047(2) 0.041(2) 0.038(2) 0.0013(17) 0.0041(18) -0.0074(18)
C12' 0.054(2) 0.062(3) 0.032(2) -0.012(2) 0.0021(18) -0.006(2)
C9' 0.037(2) 0.051(2) 0.038(2) -0.0053(18) 0.0022(16) -0.0032(18)
C3 0.058(2) 0.043(2) 0.042(2) -0.0097(18) 0.0038(19) -0.006(2)
C4' 0.062(3) 0.043(2) 0.052(2) 0.009(2) 0.015(2) -0.010(2)
C13 0.067(3) 0.069(3) 0.0241(19) 0.0077(19) 0.0059(19) 0.003(2)
C8' 0.040(2) 0.055(2) 0.042(2) -0.0001(19) 0.0090(17) -0.0003(19)
C14 0.055(2) 0.059(3) 0.038(2) 0.0090(19) 0.0001(19) 0.008(2)
C2' 0.054(2) 0.049(2) 0.071(3) 0.014(2) 0.022(2) 0.007(2)
C13' 0.089(3) 0.066(3) 0.037(2) 0.000(2) 0.002(2) -0.001(3)
C11' 0.063(3) 0.044(2) 0.057(3) -0.008(2) 0.005(2) -0.004(2)
C10' 0.065(3) 0.059(3) 0.039(2) 0.001(2) 0.0092(19) -0.010(2)
C14' 0.087(3) 0.059(3) 0.037(2) -0.003(2) 0.008(2) 0.008(2)
C17 0.104(4) 0.069(3) 0.042(2) -0.001(2) 0.027(2) -0.005(3)
C16 0.076(3) 0.081(3) 0.058(3) -0.018(2) 0.020(2) 0.003(3)
C3' 0.071(3) 0.047(3) 0.090(3) 0.014(2) 0.012(3) 0.008(2)
C15' 0.130(5) 0.062(3) 0.097(4) 0.009(3) 0.066(4) -0.016(3)
C16' 0.108(4) 0.122(4) 0.044(3) -0.016(3) 0.016(3) -0.001(3)
C15 0.072(3) 0.129(5) 0.052(3) -0.004(3) 0.000(2) -0.003(3)
C17' 0.157(6) 0.069(3) 0.096(4) -0.038(3) 0.033(4) -0.016(4)

loop_
_atom_type_symbol
_atom_type_description
_atom_type_scat_dispersion_real
_atom_type_scat_dispersion_imag
_atom_type_scat_source
C C 0.0033 0.0016 'International Tables Vol C Tables 4.2.6.8 and 6.1.1.4'
H H 0.0000 0.0000 'International Tables Vol C Tables 4.2.6.8 and 6.1.1.4'
N N 0.0061 0.0033 'International Tables Vol C Tables 4.2.6.8 and 6.1.1.4'
O O 0.0106 0.0060 'International Tables Vol C Tables 4.2.6.8 and 6.1.1.4'

loop_
_geom_angle_atom_site_label_1
_geom_angle_atom_site_label_2
_geom_angle_atom_site_label_3
_geom_angle
C4' O4' C15' 117.1(3)
C8' O1 C8 110.0(2)
C4 O4 C15 117.7(3)
C12' N12' C16' 117.8(4)
C12' N12' C17' 118.2(4)
C16' N12' C17' 112.9(4)
C12 N12 C17 118.8(3)
C12 N12 C16 118.8(3)
C17 N12 C16 116.3(3)
C6 C1 C7 122.6(3)
C6 C1 C2 117.2(3)
C2 C1 C7 120.2(3)
C10 C9 C8 121.8(3)
C14 C9 C10 117.0(3)
C14 C9 C8 121.0(3)
N12 C12 C11 121.5(3)
N12 C12 C13 121.9(3)
C13 C12 C11 116.6(3)
C6' C1' C7' 121.5(3)
C6' C1' C2' 117.7(3)
C2' C1' C7' 120.6(3)
C1' C7' H7' 108.6
C1' C7' C7 116.5(3)
C1' C7' C8' 113.6(3)
C7 C7' H7' 108.6
C7 C7' C8' 100.6(2)
C8' C7' H7' 108.6
C1' C6' H6' 118.8
C1' C6' C5' 122.3(3)
C5' C6' H6' 118.8
C1 C6 H6 119.0
C5 C6 C1 121.9(3)
C5 C6 H6 119.0
C1 C7 C7' 116.4(3)
C1 C7 H7 107.4
C1 C7 C8 116.2(3)
C7' C7 H7 107.4
C7' C7 C8 101.6(3)
C8 C7 H7 107.4
C9 C10 H10 118.8
C11 C10 C9 122.5(3)
C11 C10 H10 118.8
C6' C5' H5' 120.2
C4' C5' C6' 119.6(3)
C4' C5' H5' 120.2
C6 C5 H5 120.2
C6 C5 C4 119.6(3)
C4 C5 H5 120.2
C1 C2 H2 119.4
C3 C2 C1 121.2(3)
C3 C2 H2 119.4
C5 C4 O4 124.2(4)
C3 C4 O4 116.1(3)
C3 C4 C5 119.7(3)
C12 C11 H11 119.7
C10 C11 C12 120.6(3)
C10 C11 H11 119.7
O1 C8 C9 111.4(3)
O1 C8 C7 105.6(3)
O1 C8 H8 108.6
C9 C8 C7 113.9(3)
C9 C8 H8 108.6
C7 C8 H8 108.6
C13' C12' N12' 120.5(4)
C13' C12' C11' 117.9(4)
C11' C12' N12' 121.5(4)
C10' C9' C8' 123.2(4)
C10' C9' C14' 117.2(4)
C14' C9' C8' 119.6(3)
C2 C3 H3 119.9
C4 C3 C2 120.3(3)
C4 C3 H3 119.9
O4' C4' C3' 114.5(4)
C5' C4' O4' 125.6(3)
C5' C4' C3' 119.9(4)
C12 C13 H13 119.2
C14 C13 C12 121.6(3)
C14 C13 H13 119.2
O1 C8' C7' 105.2(3)
O1 C8' C9' 112.0(3)
O1 C8' H8' 107.8
C7' C8' H8' 107.8
C9' C8' C7' 115.8(3)
C9' C8' H8' 107.8
C9 C14 C13 121.6(4)
C9 C14 H14 119.2
C13 C14 H14 119.2
C1' C2' H2' 119.8
C1' C2' C3' 120.4(4)
C3' C2' H2' 119.8
C12' C13' H13' 119.4
C12' C13' C14' 121.1(4)
C14' C13' H13' 119.4
C12' C11' H11' 119.6
C12' C11' C10' 120.8(4)
C10' C11' H11' 119.6
C9' C10' C11' 121.3(4)
C9' C10' H10' 119.4
C11' C10' H10' 119.4
C9' C14' H14' 119.2
C13' C14' C9' 121.6(4)
C13' C14' H14' 119.2
N12 C17 H17A 109.5
N12 C17 H17B 109.5
N12 C17 H17C 109.5
H17A C17 H17B 109.5
H17A C17 H17C 109.5
H17B C17 H17C 109.5
N12 C16 H16A 109.5
N12 C16 H16B 109.5
N12 C16 H16C 109.5
H16A C16 H16B 109.5
H16A C16 H16C 109.5
H16B C16 H16C 109.5
C4' C3' H3' 120.0
C2' C3' C4' 119.9(4)
C2' C3' H3' 120.0
O4' C15' H15A 109.5
O4' C15' H15B 109.5
O4' C15' H15C 109.5
H15A C15' H15B 109.5
H15A C15' H15C 109.5
H15B C15' H15C 109.5
N12' C16' H16D 109.5
N12' C16' H16E 109.5
N12' C16' H16F 109.5
H16D C16' H16E 109.5
H16D C16' H16F 109.5
H16E C16' H16F 109.5
O4 C15 H15D 109.5
O4 C15 H15E 109.5
O4 C15 H15F 109.5
H15D C15 H15E 109.5
H15D C15 H15F 109.5
H15E C15 H15F 109.5
N12' C17' H17D 109.5
N12' C17' H17E 109.5
N12' C17' H17F 109.5
H17D C17' H17E 109.5
H17D C17' H17F 109.5
H17E C17' H17F 109.5

loop_
_geom_bond_atom_site_label_1
_geom_bond_atom_site_label_2
_geom_bond_distance
O4' C4' 1.373(4)
O4' C15' 1.415(5)
O1 C8 1.445(4)
O1 C8' 1.431(4)
O4 C4 1.381(4)
O4 C15 1.396(5)
N12' C12' 1.413(5)
N12' C16' 1.430(5)
N12' C17' 1.438(6)
N12 C12 1.387(4)
N12 C17 1.444(5)
N12 C16 1.448(5)
C1 C6 1.383(4)
C1 C7 1.501(4)
C1 C2 1.392(4)
C9 C10 1.382(5)
C9 C8 1.494(4)
C9 C14 1.376(5)
C12 C11 1.400(5)
C12 C13 1.396(5)
C1' C7' 1.506(4)
C1' C6' 1.367(4)
C1' C2' 1.385(5)
C7' H7' 0.9800
C7' C7 1.527(4)
C7' C8' 1.544(5)
C6' H6' 0.9300
C6' C5' 1.397(4)
C6 H6 0.9300
C6 C5 1.375(5)
C7 H7 0.9800
C7 C8 1.537(4)
C10 H10 0.9300
C10 C11 1.381(5)
C5' H5' 0.9300
C5' C4' 1.338(5)
C5 H5 0.9300
C5 C4 1.378(5)
C2 H2 0.9300
C2 C3 1.374(5)
C4 C3 1.373(5)
C11 H11 0.9300
C8 H8 0.9800
C12' C13' 1.366(5)
C12' C11' 1.375(5)
C9' C8' 1.486(5)
C9' C10' 1.352(5)
C9' C14' 1.395(5)
C3 H3 0.9300
C4' C3' 1.398(5)
C13 H13 0.9300
C13 C14 1.384(5)
C8' H8' 0.9800
C14 H14 0.9300
C2' H2' 0.9300
C2' C3' 1.390(5)
C13' H13' 0.9300
C13' C14' 1.370(5)
C11' H11' 0.9300
C11' C10' 1.402(5)
C10' H10' 0.9300
C14' H14' 0.9300
C17 H17A 0.9600
C17 H17B 0.9600
C17 H17C 0.9600
C16 H16A 0.9600
C16 H16B 0.9600
C16 H16C 0.9600
C3' H3' 0.9300
C15' H15A 0.9600
C15' H15B 0.9600
C15' H15C 0.9600
C16' H16D 0.9600
C16' H16E 0.9600
C16' H16F 0.9600
C15 H15D 0.9600
C15 H15E 0.9600
C15 H15F 0.9600
C17' H17D 0.9600
C17' H17E 0.9600
C17' H17F 0.9600

loop_
_geom_torsion_atom_site_label_1
_geom_torsion_atom_site_label_2
_geom_torsion_atom_site_label_3
_geom_torsion_atom_site_label_4
_geom_torsion
O4' C4' C3' C2' 177.5(4)
O4 C4 C3 C2 -179.6(3)
N12' C12' C13' C14' -177.0(4)
N12' C12' C11' C10' 178.7(4)
N12 C12 C11 C10 -174.6(3)
N12 C12 C13 C14 176.2(3)
C1 C6 C5 C4 0.8(5)
C1 C7 C8 O1 158.4(3)
C1 C7 C8 C9 -79.1(4)
C1 C2 C3 C4 0.4(5)
C9 C10 C11 C12 -3.0(6)
C12 C13 C14 C9 -0.3(6)
C1' C7' C7 C1 69.7(4)
C1' C7' C7 C8 -163.1(3)
C1' C7' C8' O1 161.3(3)
C1' C7' C8' C9' -74.4(4)
C1' C6' C5' C4' 1.8(5)
C1' C2' C3' C4' 0.5(6)
C7' C1' C6' C5' -176.8(3)
C7' C1' C2' C3' 175.6(4)
C7' C7 C8 O1 31.0(3)
C7' C7 C8 C9 153.6(3)
C6' C1' C7' C7 -133.8(3)
C6' C1' C7' C8' 110.0(4)
C6' C1' C2' C3' 1.1(6)
C6' C5' C4' O4' -178.4(3)
C6' C5' C4' C3' -0.1(6)
C6 C1 C7 C7' 63.1(4)
C6 C1 C7 C8 -56.5(4)
C6 C1 C2 C3 -0.1(5)
C6 C5 C4 O4 179.0(3)
C6 C5 C4 C3 -0.5(5)
C7 C1 C6 C5 -179.7(3)
C7 C1 C2 C3 179.2(3)
C7 C7' C8' O1 36.0(3)
C7 C7' C8' C9' 160.3(3)
C10 C9 C8 O1 51.5(4)
C10 C9 C8 C7 -67.8(4)
C10 C9 C14 C13 2.2(5)
C5' C4' C3' C2' -1.0(6)
C5 C4 C3 C2 -0.1(5)
C2 C1 C6 C5 -0.5(5)
C2 C1 C7 C7' -116.1(3)
C2 C1 C7 C8 124.3(3)
C11 C12 C13 C14 -3.1(5)
C8 O1 C8' C7' -17.3(4)
C8 O1 C8' C9' -144.0(3)
C8 C9 C10 C11 175.2(3)
C8 C9 C14 C13 -173.6(3)
C12' C13' C14' C9' -2.7(7)
C12' C11' C10' C9' -0.7(6)
C13 C12 C11 C10 4.6(5)
C8' O1 C8 C9 -132.8(3)
C8' O1 C8 C7 -8.6(4)
C8' C7' C7 C1 -167.0(3)
C8' C7' C7 C8 -39.8(3)
C8' C9' C10' C11' 179.7(3)
C8' C9' C14' C13' -178.0(4)
C14 C9 C10 C11 -0.5(5)
C14 C9 C8 O1 -132.9(3)
C14 C9 C8 C7 107.7(4)
C2' C1' C7' C7 51.9(5)
C2' C1' C7' C8' -64.4(4)
C2' C1' C6' C5' -2.3(5)
C13' C12' C11' C10' -0.5(6)
C11' C12' C13' C14' 2.2(6)
C10' C9' C8' O1 23.9(5)
C10' C9' C8' C7' -96.9(4)
C10' C9' C14' C13' 1.5(6)
C14' C9' C8' O1 -156.7(3)
C14' C9' C8' C7' 82.5(4)
C14' C9' C10' C11' 0.2(6)
C17 N12 C12 C11 -164.8(4)
C17 N12 C12 C13 16.0(5)
C16 N12 C12 C11 -13.2(5)
C16 N12 C12 C13 167.5(4)
C15' O4' C4' C5' -4.8(6)
C15' O4' C4' C3' 176.8(4)
C16' N12' C12' C13' -34.4(6)
C16' N12' C12' C11' 146.5(4)
C15 O4 C4 C5 13.6(5)
C15 O4 C4 C3 -167.0(3)
C17' N12' C12' C13' -175.9(4)
C17' N12' C12' C11' 5.0(6)
